data_4325829
loop_
_publ_author_name
'Jaursup Boonmak'
'Motohiro Nakano'
'Narongsak Chaichit'
'Chaveng Pakawatchai'
'Sujittra Youngme'

_publ_contact_author_address
;
      Department of Chemistry
      Faculty of Science                  
      Khon Kaen University
      Khon Kaen 40002
      THAILAND          
;
_publ_contact_author_email sujittra@kku.ac.th
_publ_contact_author_fax '66 043 202373'
_publ_contact_author_name 'Dr.Sujittra Youngme'
_publ_contact_author_phone '66 043 242222-41 Ext. 2243'
_publ_section_title
;
 Spin Canting and Metamagnetism in 2D and 3D Cobalt(II) Coordination
 Networks with Alternating Double End-On and Double End-to-End Azido
 Bridges
;
_journal_name_full 'Inorganic Chemistry'
_journal_page_first 7324
_journal_page_last 7333
_journal_paper_doi 10.1021/ic201035c
_journal_volume 50
_journal_year 2011
_chemical_formula_sum 'C4 H5 Co N9'
_chemical_formula_weight 238.10
_chemical_name_systematic
; 
 2-aminopyrazine diazido cobalt(II) 
;
_space_group_IT_number 14
_symmetry_cell_setting monoclinic
_symmetry_space_group_name_Hall '-P 2yn'
_symmetry_space_group_name_H-M 'P 1 21/n 1'
_atom_sites_solution_hydrogens geom
_atom_sites_solution_primary direct
_atom_sites_solution_secondary difmap
_audit_creation_method SHELXL-97
_cell_angle_alpha 90.00
_cell_angle_beta 97.03(3)
_cell_angle_gamma 90.00
_cell_formula_units_Z 4
_cell_length_a 7.3754(15)
_cell_length_b 14.095(3)
_cell_length_c 7.9773(16)
_cell_measurement_temperature 293(2)
_cell_measurement_theta_max 28.01
_cell_measurement_theta_min 2.89
_cell_volume 823.1(3)
_computing_cell_refinement 'SAINT (Bruker, 2000)'
_computing_data_collection 'SMART (Bruker, 2000)'
_computing_data_reduction SAINT
_computing_molecular_graphics SHELXTL
_computing_publication_material SHELXTL
_computing_structure_refinement 'SHELXL-97 (Sheldrick, 1997)'
_computing_structure_solution 'SHELXS-97 (Sheldrick, 1990)'
_diffrn_ambient_temperature 293(2)
_diffrn_measured_fraction_theta_full 0.998
_diffrn_measured_fraction_theta_max 0.998
_diffrn_measurement_device_type
;
Siemens SMART CCD area detector diffractometer 
;
_diffrn_measurement_method 'omega scans'
_diffrn_radiation_monochromator graphite
_diffrn_radiation_source 'fine-focus sealed tube'
_diffrn_radiation_type MoK\a
_diffrn_radiation_wavelength 0.71073
_diffrn_reflns_av_R_equivalents 0.0231
_diffrn_reflns_av_sigmaI/netI 0.0180
_diffrn_reflns_limit_h_max 9
_diffrn_reflns_limit_h_min -9
_diffrn_reflns_limit_k_max 18
_diffrn_reflns_limit_k_min -18
_diffrn_reflns_limit_l_max 10
_diffrn_reflns_limit_l_min -10
_diffrn_reflns_number 9368
_diffrn_reflns_theta_full 28.01
_diffrn_reflns_theta_max 28.01
_diffrn_reflns_theta_min 2.89
_exptl_absorpt_coefficient_mu 2.058
_exptl_absorpt_correction_T_max 1.00000
_exptl_absorpt_correction_T_min 0.763167
_exptl_absorpt_correction_type multi-scan
_exptl_absorpt_process_details 'SADABS (Sheldrick, 2000)'
_exptl_crystal_colour 'red orange'
_exptl_crystal_density_diffrn 1.921
_exptl_crystal_description polygon
_exptl_crystal_F_000 476
_exptl_crystal_size_max 0.29
_exptl_crystal_size_mid 0.11
_exptl_crystal_size_min 0.09
_refine_diff_density_max 1.053
_refine_diff_density_min -0.330
_refine_diff_density_rms 0.073
_refine_ls_extinction_method none
_refine_ls_goodness_of_fit_ref 1.118
_refine_ls_hydrogen_treatment constr
_refine_ls_matrix_type full
_refine_ls_number_parameters 127
_refine_ls_number_reflns 1977
_refine_ls_number_restraints 0
_refine_ls_restrained_S_all 1.118
_refine_ls_R_factor_all 0.0296
_refine_ls_R_factor_gt 0.0285
_refine_ls_shift/su_max 0.000
_refine_ls_shift/su_mean 0.000
_refine_ls_structure_factor_coef Fsqd
_refine_ls_weighting_details 'calc w=1/[\s^2^(Fo^2^)+(0.0443P)^2^+0.5940P] where P=(Fo^2^+2Fc^2^)/3'
_refine_ls_weighting_scheme calc
_refine_ls_wR_factor_gt 0.0815
_refine_ls_wR_factor_ref 0.0822
_reflns_number_gt 1901
_reflns_number_total 1977
_reflns_threshold_expression >2sigma(I)
_cod_data_source_file ic201035c_si_002_2.cif
_cod_data_source_block complex2
_cod_database_code 4325829

loop_
_symmetry_equiv_pos_as_xyz
'x, y, z'
'-x+1/2, y+1/2, -z+1/2'
'-x, -y, -z'
'x-1/2, -y-1/2, z-1/2'

loop_
_atom_site_label
_atom_site_type_symbol
_atom_site_fract_x
_atom_site_fract_y
_atom_site_fract_z
_atom_site_U_iso_or_equiv
_atom_site_adp_type
_atom_site_occupancy
_atom_site_symmetry_multiplicity
_atom_site_calc_flag
_atom_site_refinement_flags
Co1 Co 0.16995(3) 0.426199(17) 0.51552(3) 0.01940(11) Uani 1 1 d .
C1 C -0.0610(3) 0.23829(14) 0.4582(3) 0.0259(4) Uani 1 1 d .
H1 H -0.0429 0.2326 0.5752 0.031 Uiso 1 1 calc R
C2 C -0.1599(3) 0.16626(14) 0.3618(3) 0.0250(4) Uani 1 1 d .
C3 C -0.0271(3) 0.31953(14) 0.2171(3) 0.0269(4) Uani 1 1 d .
H3 H 0.0172 0.3715 0.1628 0.032 Uiso 1 1 calc R
C4 C 0.3758(3) 0.24848(15) 0.6234(3) 0.0275(4) Uani 1 1 d .
H4 H 0.3562 0.2412 0.5067 0.033 Uiso 1 1 calc R
N1 N 0.0062(2) 0.31314(12) 0.3874(2) 0.0227(3) Uani 1 1 d .
N2 N 0.3068(2) 0.32598(12) 0.6927(2) 0.0241(3) Uani 1 1 d .
N3 N -0.2192(4) 0.08951(16) 0.4416(3) 0.0434(5) Uani 1 1 d .
H3A H -0.2784 0.0453 0.3841 0.052 Uiso 1 1 calc R
H3B H -0.1975 0.0849 0.5497 0.052 Uiso 1 1 calc R
N4 N 0.0386(2) 0.53172(12) 0.3435(2) 0.0238(3) Uani 1 1 d .
N5 N 0.1403(3) 0.58022(14) 0.2752(3) 0.0383(5) Uani 1 1 d .
N6 N 0.2418(4) 0.6251(3) 0.2120(5) 0.0899(13) Uani 1 1 d .
N7 N 0.3374(3) 0.54015(15) 0.6338(3) 0.0345(4) Uani 1 1 d .
N8 N 0.3627(2) 0.40261(14) 0.3401(2) 0.0293(4) Uani 1 1 d .
N9 N 0.5133(2) 0.43305(11) 0.3562(2) 0.0224(3) Uani 1 1 d .

loop_
_atom_site_aniso_label
_atom_site_aniso_U_11
_atom_site_aniso_U_22
_atom_site_aniso_U_33
_atom_site_aniso_U_23
_atom_site_aniso_U_13
_atom_site_aniso_U_12
Co1 0.01646(16) 0.01885(16) 0.02221(16) 0.00126(9) -0.00035(10) -0.00028(8)
C1 0.0271(10) 0.0284(10) 0.0215(9) -0.0018(7) 0.0004(7) -0.0031(8)
C2 0.0237(9) 0.0252(9) 0.0258(10) -0.0011(7) 0.0024(7) -0.0034(7)
C3 0.0304(10) 0.0233(9) 0.0260(10) 0.0024(7) -0.0005(8) -0.0057(8)
C4 0.0320(11) 0.0258(10) 0.0232(9) -0.0004(7) -0.0022(8) 0.0035(8)
N1 0.0220(8) 0.0210(7) 0.0243(8) -0.0028(6) -0.0007(6) -0.0018(6)
N2 0.0238(8) 0.0236(8) 0.0236(8) 0.0018(6) -0.0017(6) 0.0050(6)
N3 0.0564(14) 0.0442(12) 0.0283(10) 0.0030(8) 0.0003(9) -0.0203(10)
N4 0.0208(8) 0.0231(8) 0.0272(8) 0.0035(6) 0.0024(6) 0.0010(6)
N5 0.0296(10) 0.0414(11) 0.0443(12) 0.0219(9) 0.0060(9) 0.0048(8)
N6 0.0541(17) 0.099(3) 0.120(3) 0.078(2) 0.0274(18) 0.0001(16)
N7 0.0237(9) 0.0380(10) 0.0416(11) -0.0096(8) 0.0029(8) -0.0076(8)
N8 0.0226(8) 0.0350(9) 0.0302(9) -0.0039(7) 0.0028(7) -0.0044(7)
N9 0.0236(8) 0.0220(8) 0.0212(8) -0.0017(6) 0.0010(6) 0.0016(6)

loop_
_atom_type_symbol
_atom_type_description
_atom_type_scat_dispersion_real
_atom_type_scat_dispersion_imag
_atom_type_scat_source
C C 0.0033 0.0016 'International Tables Vol C Tables 4.2.6.8 and 6.1.1.4'
H H 0.0000 0.0000 'International Tables Vol C Tables 4.2.6.8 and 6.1.1.4'
N N 0.0061 0.0033 'International Tables Vol C Tables 4.2.6.8 and 6.1.1.4'
Co Co 0.3494 0.9721 'International Tables Vol C Tables 4.2.6.8 and 6.1.1.4'

loop_
_geom_angle_atom_site_label_1
_geom_angle_atom_site_label_2
_geom_angle_atom_site_label_3
_geom_angle
_geom_angle_site_symmetry_1
_geom_angle_site_symmetry_3
N4 Co1 N8 169.60(7) 3_566 .
N4 Co1 N2 98.55(7) 3_566 .
N8 Co1 N2 91.82(7) . .
N4 Co1 N4 81.10(7) 3_566 .
N8 Co1 N4 88.51(7) . .
N2 Co1 N4 177.58(6) . .
N4 Co1 N7 88.47(7) 3_566 .
N8 Co1 N7 90.63(7) . .
N2 Co1 N7 90.23(8) . .
N4 Co1 N7 87.36(8) . .
N4 Co1 N1 93.31(7) 3_566 .
N8 Co1 N1 87.36(7) . .
N2 Co1 N1 90.94(7) . .
N4 Co1 N1 91.47(7) . .
N7 Co1 N1 177.70(7) . .
N1 C1 C2 122.30(18) . .
N1 C1 H1 118.9 . .
C2 C1 H1 118.9 . .
N2 C2 N3 120.41(19) 4_565 .
N2 C2 C1 120.20(18) 4_565 .
N3 C2 C1 119.40(19) . .
N1 C3 C4 121.46(19) . 4_565
N1 C3 H3 119.3 . .
C4 C3 H3 119.3 4_565 .
N2 C4 C3 122.89(19) . 4_666
N2 C4 H4 118.6 . .
C3 C4 H4 118.6 4_666 .
C1 N1 C3 116.78(17) . .
C1 N1 Co1 126.82(14) . .
C3 N1 Co1 116.39(13) . .
C2 N2 C4 116.35(17) 4_666 .
C2 N2 Co1 128.04(14) 4_666 .
C4 N2 Co1 115.50(13) . .
C2 N3 H3A 120.0 . .
C2 N3 H3B 120.0 . .
H3A N3 H3B 120.0 . .
N5 N4 Co1 128.69(16) . 3_566
N5 N4 Co1 115.06(14) . .
Co1 N4 Co1 98.90(7) 3_566 .
N6 N5 N4 178.1(3) . .
N9 N7 Co1 139.25(17) 3_666 .
N9 N8 Co1 124.27(15) . .
N7 N9 N8 176.8(2) 3_666 .

loop_
_geom_bond_atom_site_label_1
_geom_bond_atom_site_label_2
_geom_bond_distance
_geom_bond_site_symmetry_2
Co1 N4 2.0986(18) 3_566
Co1 N8 2.139(2) .
Co1 N2 2.1591(17) .
Co1 N4 2.1698(17) .
Co1 N7 2.1704(19) .
Co1 N1 2.1773(17) .
C1 N1 1.321(3) .
C1 C2 1.420(3) .
C1 H1 0.9300 .
C2 N2 1.346(3) 4_565
C2 N3 1.354(3) .
C3 N1 1.353(3) .
C3 C4 1.364(3) 4_565
C3 H3 0.9300 .
C4 N2 1.351(3) .
C4 C3 1.364(3) 4_666
C4 H4 0.9300 .
N2 C2 1.346(3) 4_666
N3 H3A 0.8600 .
N3 H3B 0.8600 .
N4 N5 1.195(3) .
N4 Co1 2.0986(18) 3_566
N5 N6 1.143(3) .
N7 N9 1.157(3) 3_666
N8 N9 1.183(3) .
N9 N7 1.157(3) 3_666
